data_4032609
loop_
_publ_author_name
'Wang, Chuan-Zeng'
'Ichiyanagi, Hisashi'
'Sakaguchi, Koya'
'Feng, Xing'
'Elsegood, Mark R. J.'
'Redshaw, Carl'
'Yamato, Takehiko'

_publ_section_title
;
 Pyrene-Based Approach to Tune Emission Color from Blue to Yellow.
;
_journal_issue 14
_journal_name_full 'The Journal of organic chemistry'
_journal_page_first 7176
_journal_page_last 7182
_journal_paper_doi 10.1021/acs.joc.7b00685
_journal_volume 82
_journal_year 2017
_chemical_formula_moiety 'C48 H44 N2 O4'
_chemical_formula_sum 'C48 H44 N2 O4'
_chemical_formula_weight 712.85
_chemical_name_systematic
; 
 ? 
;
_space_group_crystal_system monoclinic
_space_group_IT_number 14
_space_group_name_Hall '-P 2yn'
_space_group_name_H-M_alt 'P 1 21/n 1'
_symmetry_space_group_name_Hall '-P 2yn'
_symmetry_space_group_name_H-M 'P 1 21/n 1'
_atom_sites_solution_hydrogens geom
_atom_sites_solution_primary direct
_atom_sites_solution_secondary difmap
_audit_creation_method SHELXL-2016/6
_cell_angle_alpha 90
_cell_angle_beta 92.0537(8)
_cell_angle_gamma 90
_cell_formula_units_Z 4
_cell_length_a 14.2417(7)
_cell_length_b 10.5901(5)
_cell_length_c 25.0529(13)
_cell_measurement_reflns_used 15255
_cell_measurement_temperature 150(2)
_cell_measurement_theta_max 30.53
_cell_measurement_theta_min 2.40
_cell_volume 3776.1(3)
_computing_cell_refinement 'Bruker SAINT'
_computing_data_collection 'Bruker APEX 2'
_computing_data_reduction 'Bruker SAINT'
_computing_molecular_graphics 'Bruker SHELXTL'
_computing_publication_material 'Bruker SHELXTL'
_computing_structure_refinement 'SHELXL-2016/6 (Sheldrick, 2016)'
_computing_structure_solution 'SHELXS-97 (Sheldrick, 2008)'
_diffrn_ambient_temperature 150(2)
_diffrn_measured_fraction_theta_full 0.999
_diffrn_measured_fraction_theta_max 0.992
_diffrn_measurement_device_type 'Bruker APEX 2 CCD diffractometer'
_diffrn_measurement_method '\w rotation with narrow frames'
_diffrn_radiation_monochromator graphite
_diffrn_radiation_type MoK\a
_diffrn_radiation_wavelength 0.71073
_diffrn_reflns_av_R_equivalents 0.0262
_diffrn_reflns_av_unetI/netI 0.0234
_diffrn_reflns_Laue_measured_fraction_full 0.999
_diffrn_reflns_Laue_measured_fraction_max 0.992
_diffrn_reflns_limit_h_max 20
_diffrn_reflns_limit_h_min -20
_diffrn_reflns_limit_k_max 14
_diffrn_reflns_limit_k_min -15
_diffrn_reflns_limit_l_max 35
_diffrn_reflns_limit_l_min -35
_diffrn_reflns_number 43171
_diffrn_reflns_point_group_measured_fraction_full 0.999
_diffrn_reflns_point_group_measured_fraction_max 0.992
_diffrn_reflns_theta_full 25.242
_diffrn_reflns_theta_max 30.550
_diffrn_reflns_theta_min 1.627
_diffrn_source 'fine-focus sealed tube'
_exptl_absorpt_coefficient_mu 0.079
_exptl_absorpt_correction_T_max 0.967
_exptl_absorpt_correction_T_min 0.934
_exptl_absorpt_correction_type multi-scan
_exptl_absorpt_process_details 'SADABS v2009/1, Sheldrick, G.M., (2009)'
_exptl_crystal_colour orange
_exptl_crystal_density_diffrn 1.254
_exptl_crystal_density_method 'not measured'
_exptl_crystal_description block
_exptl_crystal_F_000 1512
_exptl_crystal_size_max 0.870
_exptl_crystal_size_mid 0.630
_exptl_crystal_size_min 0.430
_refine_diff_density_max 0.885
_refine_diff_density_min -0.566
_refine_diff_density_rms 0.054
_refine_ls_extinction_method none
_refine_ls_goodness_of_fit_ref 1.035
_refine_ls_hydrogen_treatment constr
_refine_ls_matrix_type full
_refine_ls_number_parameters 557
_refine_ls_number_reflns 11474
_refine_ls_number_restraints 273
_refine_ls_restrained_S_all 1.030
_refine_ls_R_factor_all 0.0708
_refine_ls_R_factor_gt 0.0546
_refine_ls_shift/su_max 0.001
_refine_ls_shift/su_mean 0.000
_refine_ls_structure_factor_coef Fsqd
_refine_ls_weighting_details 'w=1/[\s^2^(Fo^2^)+(0.0897P)^2^+1.2641P] where P=(Fo^2^+2Fc^2^)/3'
_refine_ls_weighting_scheme calc
_refine_ls_wR_factor_gt 0.1490
_refine_ls_wR_factor_ref 0.1648
_reflns_Friedel_coverage 0.000
_reflns_number_gt 8908
_reflns_number_total 11474
_reflns_threshold_expression 'I > 2\s(I)'
_cod_data_source_file jo7b00685_si_002.cif
_cod_data_source_block 3e
_cod_depositor_comments 'Adding full bibliography for 4032609.cif.'
_cod_database_code 4032609
_shelx_shelxl_version_number 2016/6
_shelx_space_group_comment
; 
The symmetry employed for this shelxl refinement is uniquely defined 
by the following loop, which should always be used as a source of 
symmetry information in preference to the above space-group names. 
They are only intended as comments. 
;
_shelx_estimated_absorpt_t_min 0.934
_shelx_estimated_absorpt_t_max 0.967

loop_
_space_group_symop_operation_xyz
'x, y, z'
'-x+1/2, y+1/2, -z+1/2'
'-x, -y, -z'
'x-1/2, -y-1/2, z-1/2'

loop_
_atom_site_label
_atom_site_type_symbol
_atom_site_fract_x
_atom_site_fract_y
_atom_site_fract_z
_atom_site_U_iso_or_equiv
_atom_site_adp_type
_atom_site_occupancy
_atom_site_site_symmetry_order
_atom_site_calc_flag
_atom_site_refinement_flags_posn
_atom_site_refinement_flags_adp
_atom_site_refinement_flags_occupancy
_atom_site_disorder_assembly
_atom_site_disorder_group
C1 C 0.92099(8) 0.49326(11) 0.16431(5) 0.0205(2) Uani 1 1 d . . . . .
C2 C 1.01404(8) 0.47733(11) 0.18723(5) 0.0227(2) Uani 1 1 d . . . . .
C3 C 1.03352(8) 0.50182(13) 0.24219(5) 0.0265(2) Uani 1 1 d . . . . .
C4 C 1.12511(9) 0.48515(14) 0.26352(6) 0.0325(3) Uani 1 1 d . . . . .
H4 H 1.137207 0.500337 0.300502 0.039 Uiso 1 1 calc R U . . .
C5 C 1.19926(9) 0.44685(14) 0.23205(6) 0.0331(3) Uani 1 1 d . . . . .
C6 C 1.17980(9) 0.42581(13) 0.17788(6) 0.0315(3) Uani 1 1 d . . . . .
H6 H 1.229526 0.401089 0.155858 0.038 Uiso 1 1 calc R U . . .
C7 C 1.08910(8) 0.43993(12) 0.15476(5) 0.0257(2) Uani 1 1 d . . . . .
C8 C 1.07021(9) 0.42104(13) 0.09885(5) 0.0286(3) Uani 1 1 d . . . . .
H8 H 1.120468 0.400305 0.076506 0.034 Uiso 1 1 calc R U . . .
C9 C 0.98173(9) 0.43216(12) 0.07703(5) 0.0265(2) Uani 1 1 d . . . . .
H9 H 0.971009 0.416379 0.039981 0.032 Uiso 1 1 calc R U . . .
C10 C 0.90420(8) 0.46738(11) 0.10905(5) 0.0218(2) Uani 1 1 d . . . . .
C11 C 0.81189(8) 0.48234(11) 0.08740(5) 0.0220(2) Uani 1 1 d . . . . .
C12 C 0.74262(8) 0.53345(11) 0.11849(5) 0.0220(2) Uani 1 1 d . . . . .
H12 H 0.681505 0.546025 0.102957 0.026 Uiso 1 1 calc R U . . .
C13 C 0.75985(8) 0.56697(11) 0.17187(5) 0.0205(2) Uani 1 1 d . . . . .
C14 C 0.84879(8) 0.54211(11) 0.19673(4) 0.0208(2) Uani 1 1 d . . . . .
C15 C 0.87128(9) 0.56827(13) 0.25219(5) 0.0257(2) Uani 1 1 d . . . . .
H15 H 0.823892 0.601053 0.274051 0.031 Uiso 1 1 calc R U . . .
C16 C 0.95862(9) 0.54717(14) 0.27395(5) 0.0291(3) Uani 1 1 d . . . . .
H16 H 0.970387 0.562726 0.310928 0.035 Uiso 1 1 calc R U . . .
C17 C 1.29894(10) 0.43482(17) 0.25739(7) 0.0421(4) Uani 1 1 d . . . . .
C18 C 1.33164(14) 0.5654(2) 0.27687(12) 0.0705(7) Uani 1 1 d . . . . .
H18A H 1.335199 0.622678 0.246295 0.106 Uiso 1 1 calc R U . . .
H18B H 1.393802 0.558101 0.294679 0.106 Uiso 1 1 calc R U . . .
H18C H 1.286831 0.598768 0.302083 0.106 Uiso 1 1 calc R U . . .
C19 C 1.29956(12) 0.3427(2) 0.30458(8) 0.0570(5) Uani 1 1 d . . . . .
H19A H 1.257136 0.373632 0.331604 0.085 Uiso 1 1 calc R U . . .
H19B H 1.363427 0.336149 0.320237 0.085 Uiso 1 1 calc R U . . .
H19C H 1.278522 0.259335 0.292058 0.085 Uiso 1 1 calc R U . . .
C20 C 1.36953(11) 0.3853(2) 0.21767(9) 0.0614(6) Uani 1 1 d . . . . .
H20A H 1.350379 0.300877 0.205458 0.092 Uiso 1 1 calc R U . . .
H20B H 1.432090 0.380728 0.235164 0.092 Uiso 1 1 calc R U . . .
H20C H 1.371251 0.442465 0.186969 0.092 Uiso 1 1 calc R U . . .
N1 N 0.79032(8) 0.44356(10) 0.03391(4) 0.0253(2) Uani 1 1 d . . . . .
C21 C 0.80189(8) 0.31228(12) 0.02217(5) 0.0242(2) Uani 1 1 d . . . . .
C22 C 0.78803(9) 0.22051(12) 0.06088(5) 0.0273(2) Uani 1 1 d . . . . .
H22 H 0.767637 0.244823 0.095082 0.033 Uiso 1 1 calc R U . . .
C23 C 0.80366(9) 0.09401(13) 0.05007(6) 0.0312(3) Uani 1 1 d . . . . .
H23 H 0.793807 0.032331 0.076829 0.037 Uiso 1 1 calc R U . . .
C24 C 0.83342(9) 0.05731(12) 0.00068(6) 0.0318(3) Uani 1 1 d . . . . .
C25 C 0.84593(11) 0.14714(14) -0.03862(6) 0.0358(3) Uani 1 1 d . . . . .
H25 H 0.865243 0.121959 -0.072933 0.043 Uiso 1 1 calc R U . . .
C26 C 0.83018(10) 0.27473(13) -0.02789(5) 0.0325(3) Uani 1 1 d . . . . .
H26 H 0.838862 0.336048 -0.054951 0.039 Uiso 1 1 calc R U . . .
O1 O 0.84898(9) -0.06981(10) -0.00557(5) 0.0462(3) Uani 1 1 d . . . . .
C27 C 0.90001(18) -0.10785(18) -0.04966(10) 0.0705(7) Uani 1 1 d . . . . .
H27A H 0.860437 -0.099832 -0.082300 0.106 Uiso 1 1 calc R U . . .
H27B H 0.919526 -0.196035 -0.045042 0.106 Uiso 1 1 calc R U . . .
H27C H 0.955725 -0.054267 -0.052447 0.106 Uiso 1 1 calc R U . . .
C28 C 0.72451(8) 0.51584(11) 0.00250(5) 0.0232(2) Uani 1 1 d . . . . .
C29 C 0.64830(9) 0.46112(12) -0.02491(5) 0.0287(3) Uani 1 1 d . . . . .
H29 H 0.638857 0.372507 -0.022638 0.034 Uiso 1 1 calc R U . . .
C30 C 0.58533(10) 0.53439(13) -0.05577(6) 0.0311(3) Uani 1 1 d . . . . .
H30 H 0.533851 0.495620 -0.074545 0.037 Uiso 1 1 calc R U . . .
C31 C 0.59835(10) 0.66385(13) -0.05885(5) 0.0314(3) Uani 1 1 d . . . . .
C32 C 0.67490(10) 0.71947(13) -0.03160(6) 0.0331(3) Uani 1 1 d . . . . .
H32 H 0.684200 0.808114 -0.033812 0.040 Uiso 1 1 calc R U . . .
C33 C 0.73721(9) 0.64649(12) -0.00143(5) 0.0280(2) Uani 1 1 d . . . . .
H33 H 0.789195 0.685379 0.016819 0.034 Uiso 1 1 calc R U . . .
O2 O 0.54101(8) 0.74514(11) -0.08783(5) 0.0450(3) Uani 1 1 d . . . . .
C34 C 0.45603(12) 0.69485(18) -0.11002(7) 0.0471(4) Uani 1 1 d . . . . .
H34A H 0.470261 0.632102 -0.137320 0.071 Uiso 1 1 calc R U . . .
H34B H 0.418350 0.763069 -0.126299 0.071 Uiso 1 1 calc R U . . .
H34C H 0.420709 0.654625 -0.081784 0.071 Uiso 1 1 calc R U . . .
N2 N 0.68739(7) 0.62785(10) 0.20003(4) 0.0223(2) Uani 1 1 d . . . . .
C35 C 0.62229(9) 0.70317(12) 0.16899(5) 0.0265(2) Uani 1 1 d D U . . .
C36 C 0.6420(3) 0.7915(5) 0.1336(2) 0.0285(9) Uani 0.513(3) 1 d D U P A 1
H36 H 0.705998 0.814451 0.130156 0.034 Uiso 0.513(3) 1 calc R U P A 1
C37 C 0.5751(3) 0.8524(3) 0.10134(11) 0.0291(6) Uani 0.513(3) 1 d D U P A 1
H37 H 0.593619 0.915202 0.076733 0.035 Uiso 0.513(3) 1 calc R U P A 1
C38 C 0.4812(3) 0.8212(4) 0.10522(13) 0.0288(6) Uani 0.513(3) 1 d D U P A 1
C39 C 0.4545(2) 0.7325(4) 0.14173(15) 0.0302(7) Uani 0.513(3) 1 d D U P A 1
H39 H 0.389844 0.714243 0.145700 0.036 Uiso 0.513(3) 1 calc R U P A 1
C40 C 0.5228(3) 0.6691(7) 0.1730(3) 0.0244(9) Uani 0.513(3) 1 d D U P A 1
H40 H 0.504871 0.604325 0.196817 0.029 Uiso 0.513(3) 1 calc R U P A 1
O3 O 0.40980(16) 0.8749(3) 0.07450(9) 0.0454(7) Uani 0.513(3) 1 d D U P A 1
C41 C 0.4354(2) 0.9409(3) 0.02806(14) 0.0464(9) Uani 0.513(3) 1 d D U P A 1
H41A H 0.378899 0.974599 0.009706 0.070 Uiso 0.513(3) 1 calc R U P A 1
H41B H 0.477658 1.010671 0.038178 0.070 Uiso 0.513(3) 1 calc R U P A 1
H41C H 0.467496 0.883189 0.004160 0.070 Uiso 0.513(3) 1 calc R U P A 1
C36X C 0.6690(3) 0.8073(5) 0.1406(2) 0.0243(8) Uani 0.487(3) 1 d D U P A 2
H36X H 0.734841 0.820497 0.144863 0.029 Uiso 0.487(3) 1 calc R U P A 2
C37X C 0.6143(3) 0.8850(3) 0.10756(13) 0.0295(6) Uani 0.487(3) 1 d D U P A 2
H37X H 0.642755 0.950998 0.088213 0.035 Uiso 0.487(3) 1 calc R U P A 2
C38X C 0.5173(3) 0.8663(3) 0.10271(11) 0.0255(6) Uani 0.487(3) 1 d D U P A 2
C39X C 0.4758(3) 0.7726(4) 0.13119(17) 0.0281(7) Uani 0.487(3) 1 d D U P A 2
H39X H 0.409660 0.761295 0.128644 0.034 Uiso 0.487(3) 1 calc R U P A 2
C40X C 0.5309(5) 0.6943(8) 0.1638(3) 0.0308(12) Uani 0.487(3) 1 d D U P A 2
H40X H 0.500488 0.630545 0.183521 0.037 Uiso 0.487(3) 1 calc R U P A 2
O3X O 0.47074(16) 0.9487(2) 0.06912(10) 0.0428(7) Uani 0.487(3) 1 d D U P A 2
C41X C 0.3739(2) 0.9292(3) 0.05920(16) 0.0430(9) Uani 0.487(3) 1 d D U P A 2
H41D H 0.349263 0.994307 0.034681 0.065 Uiso 0.487(3) 1 calc R U P A 2
H41E H 0.363772 0.845701 0.043129 0.065 Uiso 0.487(3) 1 calc R U P A 2
H41F H 0.341166 0.933971 0.092901 0.065 Uiso 0.487(3) 1 calc R U P A 2
C42 C 0.65206(8) 0.56919(11) 0.24654(5) 0.0220(2) Uani 1 1 d . . . . .
C43 C 0.65209(9) 0.43931(12) 0.25305(5) 0.0258(2) Uani 1 1 d . . . . .
H43 H 0.677494 0.387082 0.226323 0.031 Uiso 1 1 calc R U . . .
C44 C 0.61520(9) 0.38409(12) 0.29848(5) 0.0279(2) Uani 1 1 d . . . . .
H44 H 0.615920 0.294939 0.302679 0.033 Uiso 1 1 calc R U . . .
C45 C 0.57752(9) 0.46031(12) 0.33740(5) 0.0260(2) Uani 1 1 d . . . . .
C46 C 0.57677(9) 0.59173(12) 0.33096(5) 0.0264(2) Uani 1 1 d . . . . .
H46 H 0.550486 0.643943 0.357406 0.032 Uiso 1 1 calc R U . . .
C47 C 0.61426(8) 0.64552(12) 0.28616(5) 0.0247(2) Uani 1 1 d . . . . .
H47 H 0.614418 0.734737 0.282202 0.030 Uiso 1 1 calc R U . . .
O4 O 0.53934(7) 0.41577(9) 0.38327(4) 0.0334(2) Uani 1 1 d . . . . .
C48 C 0.54944(11) 0.28389(14) 0.39391(6) 0.0374(3) Uani 1 1 d . . . . .
H48A H 0.512419 0.235734 0.367205 0.056 Uiso 1 1 calc R U . . .
H48B H 0.527042 0.265249 0.429597 0.056 Uiso 1 1 calc R U . . .
H48C H 0.615783 0.260176 0.392235 0.056 Uiso 1 1 calc R U . . .

loop_
_atom_site_aniso_label
_atom_site_aniso_U_11
_atom_site_aniso_U_22
_atom_site_aniso_U_33
_atom_site_aniso_U_23
_atom_site_aniso_U_13
_atom_site_aniso_U_12
C1 0.0175(5) 0.0204(5) 0.0237(5) 0.0000(4) 0.0004(4) 0.0002(4)
C2 0.0178(5) 0.0233(5) 0.0270(6) 0.0012(4) -0.0003(4) -0.0005(4)
C3 0.0200(5) 0.0320(6) 0.0273(6) 0.0020(5) -0.0021(4) -0.0009(4)
C4 0.0220(6) 0.0415(7) 0.0335(7) 0.0029(5) -0.0059(5) -0.0006(5)
C5 0.0186(5) 0.0381(7) 0.0421(8) 0.0053(6) -0.0047(5) -0.0008(5)
C6 0.0183(5) 0.0344(7) 0.0419(7) 0.0005(5) 0.0015(5) 0.0019(5)
C7 0.0190(5) 0.0252(6) 0.0329(6) -0.0002(4) 0.0015(4) 0.0009(4)
C8 0.0218(6) 0.0306(6) 0.0337(6) -0.0050(5) 0.0058(5) 0.0026(5)
C9 0.0247(6) 0.0277(6) 0.0273(6) -0.0051(4) 0.0035(4) 0.0022(4)
C10 0.0203(5) 0.0215(5) 0.0237(5) -0.0019(4) 0.0010(4) 0.0021(4)
C11 0.0224(5) 0.0223(5) 0.0212(5) -0.0024(4) -0.0008(4) 0.0022(4)
C12 0.0193(5) 0.0244(5) 0.0223(5) -0.0016(4) -0.0011(4) 0.0022(4)
C13 0.0188(5) 0.0216(5) 0.0211(5) -0.0003(4) 0.0014(4) 0.0018(4)
C14 0.0192(5) 0.0227(5) 0.0205(5) 0.0006(4) 0.0011(4) 0.0004(4)
C15 0.0220(5) 0.0342(6) 0.0209(5) -0.0012(4) 0.0009(4) 0.0010(4)
C16 0.0252(6) 0.0397(7) 0.0222(6) 0.0004(5) -0.0022(4) 0.0002(5)
C17 0.0199(6) 0.0534(9) 0.0524(9) 0.0050(7) -0.0088(6) 0.0000(6)
C18 0.0327(9) 0.0655(13) 0.1111(19) -0.0059(13) -0.0258(10) -0.0056(8)
C19 0.0330(8) 0.0799(14) 0.0570(11) 0.0135(10) -0.0126(7) 0.0089(8)
C20 0.0211(7) 0.0977(17) 0.0651(12) 0.0082(11) -0.0034(7) 0.0093(8)
N1 0.0295(5) 0.0250(5) 0.0211(5) -0.0059(4) -0.0040(4) 0.0068(4)
C21 0.0221(5) 0.0247(5) 0.0257(6) -0.0052(4) -0.0012(4) 0.0035(4)
C22 0.0267(6) 0.0292(6) 0.0260(6) -0.0032(5) -0.0003(4) 0.0002(5)
C23 0.0294(6) 0.0269(6) 0.0371(7) 0.0008(5) 0.0002(5) -0.0019(5)
C24 0.0248(6) 0.0241(6) 0.0467(8) -0.0085(5) 0.0043(5) -0.0020(5)
C25 0.0416(8) 0.0318(7) 0.0348(7) -0.0113(5) 0.0112(6) -0.0007(6)
C26 0.0416(7) 0.0297(6) 0.0266(6) -0.0042(5) 0.0067(5) 0.0032(5)
O1 0.0506(7) 0.0237(5) 0.0654(8) -0.0107(5) 0.0199(6) -0.0041(4)
C27 0.0899(16) 0.0324(8) 0.0926(16) -0.0162(9) 0.0512(14) -0.0021(9)
C28 0.0245(5) 0.0248(5) 0.0202(5) -0.0014(4) 0.0004(4) 0.0036(4)
C29 0.0308(6) 0.0243(6) 0.0306(6) -0.0009(5) -0.0052(5) 0.0000(5)
C30 0.0306(6) 0.0300(6) 0.0321(6) 0.0000(5) -0.0076(5) -0.0003(5)
C31 0.0313(6) 0.0313(6) 0.0312(6) 0.0051(5) -0.0031(5) 0.0043(5)
C32 0.0360(7) 0.0238(6) 0.0391(7) 0.0033(5) -0.0029(5) -0.0011(5)
C33 0.0281(6) 0.0275(6) 0.0283(6) -0.0024(5) -0.0009(5) -0.0016(5)
O2 0.0428(6) 0.0366(6) 0.0543(7) 0.0140(5) -0.0146(5) 0.0044(5)
C34 0.0341(8) 0.0554(10) 0.0511(9) 0.0163(8) -0.0097(7) 0.0063(7)
N2 0.0200(4) 0.0262(5) 0.0209(4) 0.0015(4) 0.0026(3) 0.0051(4)
C35 0.0293(6) 0.0287(6) 0.0213(5) -0.0027(4) -0.0007(4) 0.0111(5)
C36 0.0187(19) 0.0357(19) 0.0310(19) -0.0004(13) -0.0022(15) 0.0037(15)
C37 0.0272(19) 0.0298(15) 0.0301(13) 0.0058(10) -0.0008(12) 0.0014(13)
C38 0.0243(15) 0.0322(16) 0.0296(15) 0.0026(13) -0.0011(11) 0.0062(12)
C39 0.0213(15) 0.040(2) 0.0296(15) 0.0022(13) 0.0006(11) 0.0050(12)
C40 0.0182(14) 0.030(3) 0.025(2) 0.0026(15) -0.0038(13) 0.0063(13)
O3 0.0318(11) 0.0586(16) 0.0451(13) 0.0126(11) -0.0075(9) 0.0137(11)
C41 0.0451(18) 0.0495(19) 0.0434(18) 0.0101(14) -0.0133(14) 0.0136(14)
C36X 0.0176(19) 0.0302(17) 0.0248(17) 0.0060(13) -0.0037(14) 0.0030(14)
C37X 0.0238(15) 0.0308(16) 0.0337(15) 0.0076(11) -0.0016(12) -0.0027(12)
C38X 0.0215(17) 0.0256(15) 0.0290(13) 0.0036(10) -0.0029(11) 0.0011(12)
C39X 0.0193(15) 0.0282(18) 0.037(2) 0.0074(15) 0.0005(12) 0.0001(12)
C40X 0.036(2) 0.026(3) 0.030(3) 0.0047(16) 0.0020(16) 0.0019(15)
O3X 0.0329(12) 0.0379(12) 0.0565(15) 0.0201(10) -0.0132(10) 0.0025(9)
C41X 0.0329(16) 0.0338(16) 0.061(2) 0.0071(14) -0.0179(15) 0.0058(12)
C42 0.0187(5) 0.0256(5) 0.0216(5) 0.0002(4) 0.0014(4) 0.0025(4)
C43 0.0258(6) 0.0248(6) 0.0269(6) -0.0023(4) 0.0037(4) 0.0042(4)
C44 0.0294(6) 0.0235(6) 0.0310(6) 0.0016(5) 0.0048(5) 0.0033(4)
C45 0.0237(5) 0.0285(6) 0.0260(6) 0.0027(4) 0.0043(4) 0.0017(4)
C46 0.0265(6) 0.0273(6) 0.0258(6) -0.0016(4) 0.0057(4) 0.0034(4)
C47 0.0261(6) 0.0227(5) 0.0256(6) -0.0010(4) 0.0037(4) 0.0022(4)
O4 0.0387(5) 0.0304(5) 0.0320(5) 0.0062(4) 0.0133(4) 0.0028(4)
C48 0.0380(7) 0.0327(7) 0.0420(8) 0.0119(6) 0.0113(6) 0.0043(6)

loop_
_atom_type_symbol
_atom_type_description
_atom_type_scat_dispersion_real
_atom_type_scat_dispersion_imag
_atom_type_scat_source
C C 0.0033 0.0016 'International Tables Vol C Tables 4.2.6.8 and 6.1.1.4'
H H 0.0000 0.0000 'International Tables Vol C Tables 4.2.6.8 and 6.1.1.4'
N N 0.0061 0.0033 'International Tables Vol C Tables 4.2.6.8 and 6.1.1.4'
O O 0.0106 0.0060 'International Tables Vol C Tables 4.2.6.8 and 6.1.1.4'

loop_
_geom_angle_atom_site_label_1
_geom_angle_atom_site_label_2
_geom_angle_atom_site_label_3
_geom_angle
C10 C1 C14 121.54(10)
C10 C1 C2 119.16(10)
C14 C1 C2 119.19(10)
C3 C2 C7 118.75(11)
C3 C2 C1 120.84(11)
C7 C2 C1 120.39(11)
C4 C3 C2 119.58(12)
C4 C3 C16 122.00(12)
C2 C3 C16 118.39(11)
C5 C4 C3 122.11(13)
C5 C4 H4 118.9
C3 C4 H4 118.9
C6 C5 C4 117.84(12)
C6 C5 C17 122.46(13)
C4 C5 C17 119.65(13)
C5 C6 C7 122.18(12)
C5 C6 H6 118.9
C7 C6 H6 118.9
C6 C7 C2 119.51(12)
C6 C7 C8 121.79(12)
C2 C7 C8 118.68(11)
C9 C8 C7 121.34(11)
C9 C8 H8 119.3
C7 C8 H8 119.3
C8 C9 C10 121.14(12)
C8 C9 H9 119.4
C10 C9 H9 119.4
C11 C10 C1 118.27(10)
C11 C10 C9 122.51(11)
C1 C10 C9 119.17(10)
C12 C11 C10 119.88(10)
C12 C11 N1 120.43(10)
C10 C11 N1 119.69(10)
C11 C12 C13 122.16(10)
C11 C12 H12 118.9
C13 C12 H12 118.9
C12 C13 C14 119.83(10)
C12 C13 N2 118.91(10)
C14 C13 N2 121.24(10)
C13 C14 C1 117.88(10)
C13 C14 C15 123.54(10)
C1 C14 C15 118.52(10)
C16 C15 C14 121.58(11)
C16 C15 H15 119.2
C14 C15 H15 119.2
C15 C16 C3 121.35(11)
C15 C16 H16 119.3
C3 C16 H16 119.3
C20 C17 C19 107.28(16)
C20 C17 C18 108.47(17)
C19 C17 C18 109.59(17)
C20 C17 C5 112.17(14)
C19 C17 C5 110.51(13)
C18 C17 C5 108.77(14)
C17 C18 H18A 109.5
C17 C18 H18B 109.5
H18A C18 H18B 109.5
C17 C18 H18C 109.5
H18A C18 H18C 109.5
H18B C18 H18C 109.5
C17 C19 H19A 109.5
C17 C19 H19B 109.5
H19A C19 H19B 109.5
C17 C19 H19C 109.5
H19A C19 H19C 109.5
H19B C19 H19C 109.5
C17 C20 H20A 109.5
C17 C20 H20B 109.5
H20A C20 H20B 109.5
C17 C20 H20C 109.5
H20A C20 H20C 109.5
H20B C20 H20C 109.5
C11 N1 C28 118.69(9)
C11 N1 C21 116.78(10)
C28 N1 C21 119.11(10)
C26 C21 C22 118.82(12)
C26 C21 N1 120.18(12)
C22 C21 N1 120.97(11)
C23 C22 C21 120.71(12)
C23 C22 H22 119.6
C21 C22 H22 119.6
C24 C23 C22 120.31(13)
C24 C23 H23 119.8
C22 C23 H23 119.8
O1 C24 C23 115.76(13)
O1 C24 C25 124.49(13)
C23 C24 C25 119.74(12)
C24 C25 C26 120.11(13)
C24 C25 H25 119.9
C26 C25 H25 119.9
C21 C26 C25 120.29(13)
C21 C26 H26 119.9
C25 C26 H26 119.9
C24 O1 C27 117.47(14)
O1 C27 H27A 109.5
O1 C27 H27B 109.5
H27A C27 H27B 109.5
O1 C27 H27C 109.5
H27A C27 H27C 109.5
H27B C27 H27C 109.5
C29 C28 C33 118.56(11)
C29 C28 N1 122.36(11)
C33 C28 N1 119.07(11)
C28 C29 C30 121.06(12)
C28 C29 H29 119.5
C30 C29 H29 119.5
C31 C30 C29 119.69(12)
C31 C30 H30 120.2
C29 C30 H30 120.2
O2 C31 C30 124.77(13)
O2 C31 C32 115.63(13)
C30 C31 C32 119.60(12)
C33 C32 C31 120.45(12)
C33 C32 H32 119.8
C31 C32 H32 119.8
C32 C33 C28 120.64(12)
C32 C33 H33 119.7
C28 C33 H33 119.7
C31 O2 C34 117.02(12)
O2 C34 H34A 109.5
O2 C34 H34B 109.5
H34A C34 H34B 109.5
O2 C34 H34C 109.5
H34A C34 H34C 109.5
H34B C34 H34C 109.5
C13 N2 C42 119.33(9)
C13 N2 C35 116.72(9)
C42 N2 C35 116.45(9)
C40X C35 N2 129.6(3)
C36 C35 N2 127.4(2)
C36 C35 C40 116.6(3)
N2 C35 C40 115.7(2)
C40X C35 C36X 117.9(3)
N2 C35 C36X 112.47(19)
C35 C36 C37 124.1(4)
C35 C36 H36 117.9
C37 C36 H36 117.9
C38 C37 C36 119.5(3)
C38 C37 H37 120.2
C36 C37 H37 120.2
C39 C38 O3 116.0(4)
C39 C38 C37 120.1(3)
O3 C38 C37 123.9(4)
C38 C39 C40 119.9(3)
C38 C39 H39 120.1
C40 C39 H39 120.1
C39 C40 C35 119.8(4)
C39 C40 H40 120.1
C35 C40 H40 120.1
C38 O3 C41 117.2(3)
O3 C41 H41A 109.5
O3 C41 H41B 109.5
H41A C41 H41B 109.5
O3 C41 H41C 109.5
H41A C41 H41C 109.5
H41B C41 H41C 109.5
C37X C36X C35 118.4(3)
C37X C36X H36X 120.8
C35 C36X H36X 120.8
C36X C37X C38X 120.1(3)
C36X C37X H37X 120.0
C38X C37X H37X 120.0
O3X C38X C39X 125.1(4)
O3X C38X C37X 114.8(3)
C39X C38X C37X 120.1(3)
C38X C39X C40X 119.7(4)
C38X C39X H39X 120.2
C40X C39X H39X 120.2
C35 C40X C39X 123.7(4)
C35 C40X H40X 118.1
C39X C40X H40X 118.1
C38X O3X C41X 117.7(3)
O3X C41X H41D 109.5
O3X C41X H41E 109.5
H41D C41X H41E 109.5
O3X C41X H41F 109.5
H41D C41X H41F 109.5
H41E C41X H41F 109.5
C43 C42 C47 119.18(11)
C43 C42 N2 121.97(11)
C47 C42 N2 118.83(10)
C42 C43 C44 120.83(11)
C42 C43 H43 119.6
C44 C43 H43 119.6
C45 C44 C43 119.62(12)
C45 C44 H44 120.2
C43 C44 H44 120.2
O4 C45 C44 124.26(12)
O4 C45 C46 115.85(11)
C44 C45 C46 119.88(11)
C47 C46 C45 120.07(11)
C47 C46 H46 120.0
C45 C46 H46 120.0
C46 C47 C42 120.41(11)
C46 C47 H47 119.8
C42 C47 H47 119.8
C45 O4 C48 116.88(11)
O4 C48 H48A 109.5
O4 C48 H48B 109.5
H48A C48 H48B 109.5
O4 C48 H48C 109.5
H48A C48 H48C 109.5
H48B C48 H48C 109.5

loop_
_geom_bond_atom_site_label_1
_geom_bond_atom_site_label_2
_geom_bond_distance
C1 C10 1.4229(16)
C1 C14 1.4299(15)
C1 C2 1.4351(15)
C2 C3 1.4186(17)
C2 C7 1.4227(17)
C3 C4 1.4029(17)
C3 C16 1.4361(18)
C4 C5 1.400(2)
C4 H4 0.9500
C5 C6 1.393(2)
C5 C17 1.5395(18)
C6 C7 1.4046(17)
C6 H6 0.9500
C7 C8 1.4309(18)
C8 C9 1.3606(18)
C8 H8 0.9500
C9 C10 1.4372(16)
C9 H9 0.9500
C10 C11 1.4130(16)
C11 C12 1.3887(16)
C11 N1 1.4245(15)
C12 C13 1.3968(16)
C12 H12 0.9500
C13 C14 1.4160(15)
C13 N2 1.4249(14)
C14 C15 1.4416(16)
C15 C16 1.3585(17)
C15 H15 0.9500
C16 H16 0.9500
C17 C20 1.532(3)
C17 C19 1.533(3)
C17 C18 1.533(3)
C18 H18A 0.9800
C18 H18B 0.9800
C18 H18C 0.9800
C19 H19A 0.9800
C19 H19B 0.9800
C19 H19C 0.9800
C20 H20A 0.9800
C20 H20B 0.9800
C20 H20C 0.9800
N1 C28 1.4250(15)
N1 C21 1.4317(15)
C21 C26 1.3892(17)
C21 C22 1.3921(18)
C22 C23 1.3863(18)
C22 H22 0.9500
C23 C24 1.378(2)
C23 H23 0.9500
C24 O1 1.3742(16)
C24 C25 1.385(2)
C25 C26 1.3973(19)
C25 H25 0.9500
C26 H26 0.9500
O1 C27 1.403(2)
C27 H27A 0.9800
C27 H27B 0.9800
C27 H27C 0.9800
C28 C29 1.3900(17)
C28 C33 1.3993(17)
C29 C30 1.3980(18)
C29 H29 0.9500
C30 C31 1.3861(19)
C30 H30 0.9500
C31 O2 1.3757(16)
C31 C32 1.396(2)
C32 C33 1.3813(19)
C32 H32 0.9500
C33 H33 0.9500
O2 C34 1.418(2)
C34 H34A 0.9800
C34 H34B 0.9800
C34 H34C 0.9800
N2 C42 1.4278(15)
N2 C35 1.4314(15)
C35 C40X 1.306(7)
C35 C36 1.325(5)
C35 C40 1.469(5)
C35 C36X 1.484(5)
C36 C37 1.387(5)
C36 H36 0.9500
C37 C38 1.385(5)
C37 H37 0.9500
C38 C39 1.374(5)
C38 O3 1.376(3)
C39 C40 1.398(6)
C39 H39 0.9500
C40 H40 0.9500
O3 C41 1.417(4)
C41 H41A 0.9800
C41 H41B 0.9800
C41 H41C 0.9800
C36X C37X 1.386(5)
C36X H36X 0.9500
C37X C38X 1.396(5)
C37X H37X 0.9500
C38X O3X 1.368(3)
C38X C39X 1.368(5)
C39X C40X 1.388(6)
C39X H39X 0.9500
C40X H40X 0.9500
O3X C41X 1.408(4)
C41X H41D 0.9800
C41X H41E 0.9800
C41X H41F 0.9800
C42 C43 1.3850(17)
C42 C47 1.4025(16)
C43 C44 1.3986(17)
C43 H43 0.9500
C44 C45 1.3884(17)
C44 H44 0.9500
C45 O4 1.3726(15)
C45 C46 1.4011(18)
C46 C47 1.3828(17)
C46 H46 0.9500
C47 H47 0.9500
O4 C48 1.4282(17)
C48 H48A 0.9800
C48 H48B 0.9800
C48 H48C 0.9800

loop_
_geom_torsion_atom_site_label_1
_geom_torsion_atom_site_label_2
_geom_torsion_atom_site_label_3
_geom_torsion_atom_site_label_4
_geom_torsion
C10 C1 C2 C3 -179.82(11)
C14 C1 C2 C3 4.00(17)
C10 C1 C2 C7 1.94(17)
C14 C1 C2 C7 -174.25(11)
C7 C2 C3 C4 -1.87(19)
C1 C2 C3 C4 179.85(12)
C7 C2 C3 C16 176.14(12)
C1 C2 C3 C16 -2.14(18)
C2 C3 C4 C5 1.1(2)
C16 C3 C4 C5 -176.82(14)
C3 C4 C5 C6 0.3(2)
C3 C4 C5 C17 177.81(14)
C4 C5 C6 C7 -1.0(2)
C17 C5 C6 C7 -178.41(13)
C5 C6 C7 C2 0.2(2)
C5 C6 C7 C8 178.49(13)
C3 C2 C7 C6 1.23(18)
C1 C2 C7 C6 179.51(12)
C3 C2 C7 C8 -177.09(12)
C1 C2 C7 C8 1.19(18)
C6 C7 C8 C9 178.50(13)
C2 C7 C8 C9 -3.22(19)
C7 C8 C9 C10 2.0(2)
C14 C1 C10 C11 -4.58(17)
C2 C1 C10 C11 179.33(11)
C14 C1 C10 C9 172.95(11)
C2 C1 C10 C9 -3.14(17)
C8 C9 C10 C11 178.62(12)
C8 C9 C10 C1 1.20(19)
C1 C10 C11 C12 6.50(17)
C9 C10 C11 C12 -170.95(12)
C1 C10 C11 N1 -172.84(11)
C9 C10 C11 N1 9.72(18)
C10 C11 C12 C13 -2.46(18)
N1 C11 C12 C13 176.87(11)
C11 C12 C13 C14 -3.75(18)
C11 C12 C13 N2 175.20(11)
C12 C13 C14 C1 5.54(17)
N2 C13 C14 C1 -173.38(10)
C12 C13 C14 C15 -177.11(11)
N2 C13 C14 C15 3.97(18)
C10 C1 C14 C13 -1.40(17)
C2 C1 C14 C13 174.69(10)
C10 C1 C14 C15 -178.89(11)
C2 C1 C14 C15 -2.80(17)
C13 C14 C15 C16 -177.57(12)
C1 C14 C15 C16 -0.24(19)
C14 C15 C16 C3 2.2(2)
C4 C3 C16 C15 176.99(13)
C2 C3 C16 C15 -1.0(2)
C6 C5 C17 C20 -5.7(2)
C4 C5 C17 C20 176.98(16)
C6 C5 C17 C19 -125.32(17)
C4 C5 C17 C19 57.3(2)
C6 C5 C17 C18 114.33(19)
C4 C5 C17 C18 -63.0(2)
C12 C11 N1 C28 36.36(17)
C10 C11 N1 C28 -144.31(12)
C12 C11 N1 C21 -117.44(13)
C10 C11 N1 C21 61.88(15)
C11 N1 C21 C26 -146.77(12)
C28 N1 C21 C26 59.53(17)
C11 N1 C21 C22 31.19(16)
C28 N1 C21 C22 -122.51(13)
C26 C21 C22 C23 1.08(19)
N1 C21 C22 C23 -176.91(12)
C21 C22 C23 C24 0.1(2)
C22 C23 C24 O1 178.53(12)
C22 C23 C24 C25 -1.3(2)
O1 C24 C25 C26 -178.57(14)
C23 C24 C25 C26 1.2(2)
C22 C21 C26 C25 -1.1(2)
N1 C21 C26 C25 176.89(13)
C24 C25 C26 C21 0.0(2)
C23 C24 O1 C27 -165.07(17)
C25 C24 O1 C27 14.8(2)
C11 N1 C28 C29 -129.00(13)
C21 N1 C28 C29 24.20(17)
C11 N1 C28 C33 51.61(16)
C21 N1 C28 C33 -155.19(12)
C33 C28 C29 C30 -0.08(19)
N1 C28 C29 C30 -179.47(12)
C28 C29 C30 C31 -0.5(2)
C29 C30 C31 O2 -179.93(14)
C29 C30 C31 C32 0.8(2)
O2 C31 C32 C33 -179.74(13)
C30 C31 C32 C33 -0.4(2)
C31 C32 C33 C28 -0.3(2)
C29 C28 C33 C32 0.48(19)
N1 C28 C33 C32 179.89(12)
C30 C31 O2 C34 9.0(2)
C32 C31 O2 C34 -171.71(14)
C12 C13 N2 C42 119.77(12)
C14 C13 N2 C42 -61.30(15)
C12 C13 N2 C35 -28.97(16)
C14 C13 N2 C35 149.96(11)
C13 N2 C35 C40X 122.3(6)
C42 N2 C35 C40X -27.3(6)
C13 N2 C35 C36 -49.6(3)
C42 N2 C35 C36 160.7(3)
C13 N2 C35 C40 123.6(4)
C42 N2 C35 C40 -26.0(4)
C13 N2 C35 C36X -59.5(3)
C42 N2 C35 C36X 150.8(3)
N2 C35 C36 C37 173.7(3)
C40 C35 C36 C37 0.5(7)
C35 C36 C37 C38 -0.1(7)
C36 C37 C38 C39 1.5(5)
C36 C37 C38 O3 -179.1(4)
O3 C38 C39 C40 177.3(5)
C37 C38 C39 C40 -3.3(6)
C38 C39 C40 C35 3.7(9)
C36 C35 C40 C39 -2.2(9)
N2 C35 C40 C39 -176.2(5)
C39 C38 O3 C41 -164.2(3)
C37 C38 O3 C41 16.3(5)
C40X C35 C36X C37X -3.8(8)
N2 C35 C36X C37X 177.8(3)
C35 C36X C37X C38X 1.6(6)
C36X C37X C38X O3X 179.9(4)
C36X C37X C38X C39X 1.1(5)
O3X C38X C39X C40X 179.6(6)
C37X C38X C39X C40X -1.7(7)
N2 C35 C40X C39X -178.6(5)
C36X C35 C40X C39X 3.4(11)
C38X C39X C40X C35 -0.7(12)
C39X C38X O3X C41X -6.0(5)
C37X C38X O3X C41X 175.2(3)
C13 N2 C42 C43 -28.88(16)
C35 N2 C42 C43 119.93(13)
C13 N2 C42 C47 152.61(11)
C35 N2 C42 C47 -58.57(15)
C47 C42 C43 C44 -0.11(18)
N2 C42 C43 C44 -178.61(11)
C42 C43 C44 C45 0.41(19)
C43 C44 C45 O4 179.77(12)
C43 C44 C45 C46 -0.06(19)
O4 C45 C46 C47 179.57(11)
C44 C45 C46 C47 -0.58(19)
C45 C46 C47 C42 0.89(19)
C43 C42 C47 C46 -0.54(18)
N2 C42 C47 C46 178.00(11)
C44 C45 O4 C48 7.53(19)
C46 C45 O4 C48 -172.64(12)
